data_1557390
loop_
_publ_author_name
'Kaga, M.'
'Iwata, T.'
'Nakano, H.'
'Fukuda, K.'

_publ_section_title
;
 Synthesis and structural characterization of Al4SiC4-homeotypic aluminum
 silicon oxycarbide, [Al4.4Si0.6][O1.0C2.0]C
;
_journal_name_full 'Journal of Solid State Chemistry'
_journal_page_first 636
_journal_page_last 642
_journal_paper_doi 10.1016/j.jssc.2010.01.012
_journal_volume 183
_journal_year 2010
_chemical_formula_sum 'C3 Al4.4 O Si0.6'
_chemical_name_common '[Al4.4Si0.6][O1.0C2.0]C'
_space_group_IT_number 194
_space_group_name_Hall '-P 6c 2c'
_space_group_name_H-M_alt 'P 63/m m c'
_cell_angle_alpha 90
_cell_angle_beta 90
_cell_angle_gamma 120
_cell_formula_units_Z 2
_cell_length_a 3.2783(1)
_cell_length_b 3.2783(1)
_cell_length_c 21.6674(7)
_cell_volume 201.667(11)
_diffrn_ambient_pressure 100
_diffrn_ambient_temperature 298
_cod_data_source_file Al4.4Si0.6OC3.cif
_cod_data_source_block AlSiOC3
_cod_original_formula_sum 'Al4.4 Si0.6 O1.0 C3.0'
_cod_database_code 1557390

loop_
_space_group_symop_id
_space_group_symop_operation_xyz
1 x,y,z
2 -x,-y,-z
3 -y,x-y,z
4 y,-x+y,-z
5 -x+y,-x,z
6 x-y,x,-z
7 -x,-y,z+1/2
8 x,y,-z+1/2
9 y,-x+y,z+1/2
10 -y,x-y,-z+1/2
11 x-y,x,z+1/2
12 -x+y,-x,-z+1/2
13 y,x,-z
14 -y,-x,z
15 x-y,-y,-z
16 -x+y,y,z
17 -x,-x+y,-z
18 x,x-y,z
19 -y,-x,-z+1/2
20 y,x,z+1/2
21 -x+y,y,-z+1/2
22 x-y,-y,z+1/2
23 x,x-y,-z+1/2
24 -x,-x+y,z+1/2

loop_
_atom_site_label
_atom_site_occupancy
_atom_site_fract_x
_atom_site_fract_y
_atom_site_fract_z
_atom_site_adp_type
_atom_site_B_iso_or_equiv
_atom_site_type_symbol
AlSi1 1.0 0.000000 0.000000 0.15466(4) Biso 0.98(2) Al
AlSi2 1.0 0.333333 0.666667 0.04529(4) Biso 1.16(2) Al
AlSi3 0.5000 0.333333 0.666667 0.23810(8) Biso 0.78(3) Al
C 1.0 0.000000 0.000000 0.000000 Biso 1.37(3) C
COC1 0.626(9) 0.000000 0.000000 0.250000 Biso 1.37(3) C
OOC1 0.374(9) 0.000000 0.000000 0.250000 Biso 1.37(3) O
COC2 0.685(7) 0.333333 0.666667 0.13529(8) Biso 1.37(3) C
OOC2 0.315(7) 0.333333 0.666667 0.13529(8) Biso 1.37(3) O
